data_7207484
loop_
_publ_author_name
'Yufit, D. S.'
'Howard, J. A. K.'

_publ_section_title
;
 Low melting molecular complexes. The structures of molecular complexes of
 tri- and di-chloromethanes with small ketones and 1,4-dioxane
;
_journal_issue 6
_journal_name_full CrystEngComm
_journal_page_first 2003
_journal_paper_doi 10.1039/c2ce06526f
_journal_volume 14
_journal_year 2012
_chemical_formula_moiety 'C4 H6 O, 0.5 x C1 H2 Cl2'
_chemical_formula_sum 'C9 H14 Cl2 O2'
_chemical_formula_weight 225.10
_chemical_melting_point 185.5(5)
_chemical_name_common 'dichloromethane cyclobutanone co-crystal'
_chemical_name_systematic
;
dichloromethane cyclobutanone clathrate (1:2)
;
_space_group_crystal_system orthorhombic
_space_group_IT_number 62
_space_group_name_Hall '-P 2ac 2n'
_space_group_name_H-M_alt 'P n m a'
_symmetry_space_group_name_Hall '-P 2ac 2n'
_symmetry_space_group_name_H-M 'P n m a'
_atom_sites_solution_hydrogens difmap
_atom_sites_solution_primary direct
_atom_sites_solution_secondary difmap
_audit_creation_date 2010-10-08
_audit_creation_method
;
Olex2 1.1-beta
(compiled 2010.10.06 svn.r1460, GUI svn.r3288)
;
_cell_angle_alpha 90.00
_cell_angle_beta 90.00
_cell_angle_gamma 90.00
_cell_formula_units_Z 4
_cell_length_a 10.3053(12)
_cell_length_b 20.118(2)
_cell_length_c 5.5119(4)
_cell_measurement_reflns_used 1086
_cell_measurement_temperature 180.0(2)
_cell_measurement_theta_max 28.94
_cell_measurement_theta_min 3.96
_cell_volume 1142.74(19)
_computing_cell_refinement 'SAINT v6.45A (Bruker, 2003)'
_computing_data_collection 'SMART v5.625 (Bruker, 2001)'
_computing_data_reduction 'SAINT v6.45A (Bruker, 2003)'
_computing_molecular_graphics
;
O. V. Dolomanov, L. J. Bourhis, R. J. Gildea, J. A. K. Howard and H. Puschmann,
OLEX2: a complete structure solution, refinement and analysis program.
J. Appl. Cryst. (2009). 42, 339-341.
;
_computing_publication_material
;
O. V. Dolomanov, L. J. Bourhis, R. J. Gildea, J. A. K. Howard and H. Puschmann,
OLEX2: a complete structure solution, refinement and analysis program.
J. Appl. Cryst. (2009). 42, 339-341.
;
_computing_structure_refinement 'SHELXL-97 (Sheldrick, 1997)'
_computing_structure_solution 'SHELXS-97 (Sheldrick, 1990)'
_diffrn_ambient_temperature 180.0(2)
_diffrn_measured_fraction_theta_full 0.792
_diffrn_measured_fraction_theta_max 0.792
_diffrn_measurement_device_type 'Bruker SMART CCD 6000 area detector'
_diffrn_measurement_method '/w scans'
_diffrn_radiation_monochromator graphite
_diffrn_radiation_source 'fine-focus sealed tube'
_diffrn_radiation_type MoK\a
_diffrn_radiation_wavelength 0.71073
_diffrn_reflns_av_R_equivalents 0.0677
_diffrn_reflns_av_unetI/netI 0.0426
_diffrn_reflns_limit_h_max 14
_diffrn_reflns_limit_h_min -14
_diffrn_reflns_limit_k_max 28
_diffrn_reflns_limit_k_min -28
_diffrn_reflns_limit_l_max 5
_diffrn_reflns_limit_l_min -4
_diffrn_reflns_number 9197
_diffrn_reflns_theta_full 30.00
_diffrn_reflns_theta_max 30.00
_diffrn_reflns_theta_min 2.02
_diffrn_source_current 30.0
_diffrn_source_power 1.5
_diffrn_source_target Mo
_diffrn_source_voltage 50.0
_exptl_absorpt_coefficient_mu 0.537
_exptl_absorpt_correction_type none
_exptl_crystal_colour colourless
_exptl_crystal_density_diffrn 1.308
_exptl_crystal_density_method 'not measured'
_exptl_crystal_description cylinder
_exptl_crystal_F_000 472
_exptl_crystal_size_max 0.40
_exptl_crystal_size_mid 0.30
_exptl_crystal_size_min 0.30
_refine_diff_density_max 0.167
_refine_diff_density_min -0.219
_refine_diff_density_rms 0.036
_refine_ls_extinction_coef 0.126(6)
_refine_ls_extinction_expression Fc^*^=kFc[1+0.001xFc^2^\l^3^/sin(2\q)]^-1/4^
_refine_ls_extinction_method SHELXL
_refine_ls_goodness_of_fit_ref 1.072
_refine_ls_hydrogen_treatment refall
_refine_ls_matrix_type full
_refine_ls_number_parameters 93
_refine_ls_number_reflns 1360
_refine_ls_number_restraints 0
_refine_ls_restrained_S_all 1.072
_refine_ls_R_factor_all 0.0555
_refine_ls_R_factor_gt 0.0325
_refine_ls_shift/su_max 0.000
_refine_ls_shift/su_mean 0.000
_refine_ls_structure_factor_coef Fsqd
_refine_ls_weighting_details
;
calc w=1/[\s^2^(Fo^2^)+(0.0300P)^2^+0.1000P]
where P=(Fo^2^+2Fc^2^)/3
;
_refine_ls_weighting_scheme calc
_refine_ls_wR_factor_gt 0.0730
_refine_ls_wR_factor_ref 0.0792
_reflns_number_gt 923
_reflns_number_total 1360
_reflns_threshold_expression >2sigma(I)
_cod_data_source_file c2ce06526f.txt
_cod_data_source_block 2_dcmcbuon
_cod_depositor_comments
;
The following automatic conversions were performed:

'_chemical_melting_point' value '185-186' was changed to '185.5(5)' -
the average value was taken and precision was
estimated.

'_diffrn_source_target' value 'MO' changed to 'Mo'
according to /home/saulius/struct/CIF-dictionaries/cif_core.dic
dictionary named 'cif_core.dic' version 2.4.1 from 2010-06-29.

Automatic conversion script
Id: cif_fix_values 1715 2011-07-08 13:25:40Z adriana 
;
_cod_original_cell_volume 1142.7(2)
_cod_database_code 7207484

loop_
_space_group_symop_id
_space_group_symop_operation_xyz
1 'x, y, z'
2 '-x+1/2, -y, z+1/2'
3 'x+1/2, -y+1/2, -z+1/2'
4 '-x, y+1/2, -z'
5 '-x, -y, -z'
6 'x-1/2, y, -z-1/2'
7 '-x-1/2, y-1/2, z-1/2'
8 'x, -y-1/2, z'

loop_
_atom_site_label
_atom_site_type_symbol
_atom_site_fract_x
_atom_site_fract_y
_atom_site_fract_z
_atom_site_U_iso_or_equiv
_atom_site_adp_type
_atom_site_occupancy
_atom_site_symmetry_multiplicity
_atom_site_calc_flag
_atom_site_refinement_flags
Cl1 Cl 0.51729(6) 0.2500 -0.19167(13) 0.0613(3) Uani 1 2 d S
Cl2 Cl 0.75403(6) 0.2500 0.09371(14) 0.0734(3) Uani 1 2 d S
O1 O 0.53666(10) 0.39516(5) 0.36012(19) 0.0457(3) Uani 1 1 d .
C1 C 0.61449(12) 0.40471(6) 0.5191(3) 0.0338(3) Uani 1 1 d .
C1S C 0.5836(2) 0.2500 0.1010(4) 0.0479(6) Uani 1 2 d S
C2 C 0.61138(13) 0.44373(8) 0.7521(3) 0.0402(4) Uani 1 1 d .
C3 C 0.76037(14) 0.43508(9) 0.7660(3) 0.0468(4) Uani 1 1 d .
C4 C 0.75626(14) 0.38665(8) 0.5509(3) 0.0418(4) Uani 1 1 d .
H1 H 0.5573(15) 0.2901(8) 0.180(3) 0.058(5) Uiso 1 1 d .
H2A H 0.5684(15) 0.4221(9) 0.870(3) 0.049(5) Uiso 1 1 d .
H2B H 0.5811(13) 0.4891(9) 0.737(3) 0.045(4) Uiso 1 1 d .
H3A H 0.7895(16) 0.4184(9) 0.907(3) 0.055(5) Uiso 1 1 d .
H3B H 0.8096(17) 0.4802(10) 0.724(4) 0.071(5) Uiso 1 1 d .
H4A H 0.7657(15) 0.3415(9) 0.596(3) 0.056(5) Uiso 1 1 d .
H4B H 0.8105(16) 0.3951(9) 0.414(3) 0.056(5) Uiso 1 1 d .

loop_
_atom_site_aniso_label
_atom_site_aniso_U_11
_atom_site_aniso_U_22
_atom_site_aniso_U_33
_atom_site_aniso_U_23
_atom_site_aniso_U_13
_atom_site_aniso_U_12
Cl1 0.0592(4) 0.0651(4) 0.0597(5) 0.000 -0.0097(3) 0.000
Cl2 0.0515(4) 0.1011(6) 0.0674(6) 0.000 -0.0060(3) 0.000
O1 0.0443(6) 0.0498(6) 0.0432(8) -0.0058(5) -0.0102(5) 0.0048(4)
C1 0.0335(7) 0.0314(7) 0.0366(10) 0.0041(6) 0.0005(6) 0.0007(5)
C1S 0.0551(13) 0.0422(12) 0.0463(17) 0.000 0.0066(10) 0.000
C2 0.0366(7) 0.0441(9) 0.0401(11) -0.0025(7) 0.0004(6) 0.0025(6)
C3 0.0389(7) 0.0581(11) 0.0433(13) -0.0040(8) -0.0096(6) 0.0024(7)
C4 0.0356(7) 0.0462(9) 0.0436(12) 0.0006(7) 0.0002(6) 0.0061(6)

loop_
_atom_type_symbol
_atom_type_description
_atom_type_scat_dispersion_real
_atom_type_scat_dispersion_imag
_atom_type_scat_source
C C 0.0033 0.0016 'International Tables Vol C Tables 4.2.6.8 and 6.1.1.4'
H H 0.0000 0.0000 'International Tables Vol C Tables 4.2.6.8 and 6.1.1.4'
O O 0.0106 0.0060 'International Tables Vol C Tables 4.2.6.8 and 6.1.1.4'
Cl Cl 0.1484 0.1585 'International Tables Vol C Tables 4.2.6.8 and 6.1.1.4'

loop_
_geom_angle_atom_site_label_1
_geom_angle_atom_site_label_2
_geom_angle_atom_site_label_3
_geom_angle
_geom_angle_site_symmetry_1
Cl1 C1S Cl2 111.66(13) .
Cl1 C1S H1 108.1(10) .
Cl2 C1S H1 107.1(10) .
O1 O1 C1 0(10) 1
O1 C1 O1 0.00(12) 1
O1 C1 C2 133.66(12) 1
O1 C1 C2 133.66(12) .
O1 C1 C4 133.49(14) .
O1 C1 C4 133.49(14) 1
C1 C2 C3 87.86(11) .
C1 C2 H2A 112.0(11) .
C1 C2 H2B 115.1(10) .
C1 C4 C3 87.92(11) .
C1 C4 H4A 111.0(10) .
C1 C4 H4B 115.4(10) .
C2 C1 C4 92.70(11) .
C2 C3 H3A 114.6(11) .
C2 C3 H3B 111.5(9) .
C3 C2 H2A 113.5(10) .
C3 C2 H2B 115.5(9) .
C3 C4 H4A 113.7(10) .
C3 C4 H4B 118.8(11) .
C4 C3 C2 90.32(11) .
C4 C3 H3A 116.2(12) .
C4 C3 H3B 112.6(11) .
H2A C2 H2B 111.1(15) .
H3A C3 H3B 110.4(15) .
H4A C4 H4B 108.6(14) .

loop_
_geom_bond_atom_site_label_1
_geom_bond_atom_site_label_2
_geom_bond_distance
_geom_bond_site_symmetry_2
Cl1 C1S 1.752(3) .
Cl2 C1S 1.756(2) .
O1 O1 0.000(3) 1
O1 C1 1.2036(16) .
C1 O1 1.2036(16) 1
C1 C2 1.505(2) .
C1 C4 1.5156(18) .
C1S H1 0.957(17) .
C2 C3 1.5471(19) .
C2 H2A 0.898(16) .
C2 H2B 0.968(16) .
C3 C4 1.535(2) .
C3 H3A 0.899(17) .
C3 H3B 1.07(2) .
C4 H4A 0.947(18) .
C4 H4B 0.955(18) .

loop_
_geom_hbond_atom_site_label_D
_geom_hbond_atom_site_label_H
_geom_hbond_atom_site_label_A
_geom_hbond_distance_DH
_geom_hbond_distance_HA
_geom_hbond_distance_DA
_geom_hbond_angle_DHA
C1S H1 O1 0.957(17) 2.344(17) 3.2866(15) 168.2(13)
